data_4117316
loop_
_publ_author_name
'Markus Granitzka'
'Ann-Christin P\"oppler'
'Eike K. Schwarze'
'Daniel Stern'
'Thomas Schulz'
'Michael John'
'Regine Herbst-Irmer'
'Sushil K. Pandey'
'Dietmar Stalke'

_publ_section_title
;
 Aggregation of Donor Base Stabilized 2-Thienyllithium in a Single Crystal
 and in Solution: Distances from X-ray Diffraction and the Nuclear
 Overhauser Effect
;
_journal_name_full 'Journal of the American Chemical Society'
_journal_page_first 1344
_journal_page_last 1351
_journal_paper_doi 10.1021/ja210382c
_journal_volume 134
_journal_year 2012
_chemical_formula_moiety 'C16 H26 Li2 O4 S2'
_chemical_formula_sum 'C16 H26 Li2 O4 S2'
_chemical_formula_weight 360.37
_chemical_name_common 1
_chemical_name_systematic
; 
 ? 
;
_space_group_IT_number 2
_symmetry_cell_setting triclinic
_symmetry_space_group_name_Hall '-P 1'
_symmetry_space_group_name_H-M 'P -1'
_atom_sites_solution_hydrogens geom
_atom_sites_solution_primary direct
_atom_sites_solution_secondary difmap
_audit_creation_method SHELXL-97
_cell_angle_alpha 76.66(2)
_cell_angle_beta 81.73(2)
_cell_angle_gamma 67.47(2)
_cell_formula_units_Z 2
_cell_length_a 8.625(2)
_cell_length_b 10.471(2)
_cell_length_c 12.749(2)
_cell_measurement_reflns_used 8470
_cell_measurement_temperature 100(2)
_cell_measurement_theta_max 27.361
_cell_measurement_theta_min 2.44
_cell_volume 1032.9(4)
_computing_cell_refinement 'SAINT V7.68A'
_computing_data_collection 'APEX2 v2009.11'
_computing_data_reduction 'SAINT V7.68A'
_computing_molecular_graphics 'XSHELL in SHELXTL-97'
_computing_publication_material 'XSHELL in SHELXTL-97'
_computing_structure_refinement 'SHELXL in SHELXTL Version 2008/3'
_computing_structure_solution 'SHELXS in SHELXTL Version 2008/3'
_diffrn_ambient_temperature 100(2)
_diffrn_measured_fraction_theta_full 0.999
_diffrn_measured_fraction_theta_max 0.999
_diffrn_measurement_device_type 'Bruker SMART APEXII Ultra'
_diffrn_measurement_method omega-scans
_diffrn_radiation_monochromator mirror
_diffrn_radiation_source 'Mo rotating-anode'
_diffrn_radiation_type MoK\a
_diffrn_radiation_wavelength 0.71073
_diffrn_reflns_av_R_equivalents 0.0421
_diffrn_reflns_av_sigmaI/netI 0.0302
_diffrn_reflns_limit_h_max 10
_diffrn_reflns_limit_h_min -10
_diffrn_reflns_limit_k_max 13
_diffrn_reflns_limit_k_min -13
_diffrn_reflns_limit_l_max 16
_diffrn_reflns_limit_l_min -16
_diffrn_reflns_number 20286
_diffrn_reflns_theta_full 26.73
_diffrn_reflns_theta_max 26.73
_diffrn_reflns_theta_min 2.15
_exptl_absorpt_coefficient_mu 0.271
_exptl_absorpt_correction_T_max 0.9703
_exptl_absorpt_correction_T_min 0.7841
_exptl_absorpt_correction_type multi-scan
_exptl_absorpt_process_details SADABS-2008/2
_exptl_crystal_colour colorless
_exptl_crystal_density_diffrn 1.159
_exptl_crystal_description block
_exptl_crystal_F_000 384
_exptl_crystal_size_max 0.20
_exptl_crystal_size_mid 0.12
_exptl_crystal_size_min 0.10
_refine_diff_density_max 0.504
_refine_diff_density_min -0.173
_refine_diff_density_rms 0.053
_refine_ls_extinction_method none
_refine_ls_goodness_of_fit_ref 1.045
_refine_ls_hydrogen_treatment constr
_refine_ls_matrix_type full
_refine_ls_number_parameters 313
_refine_ls_number_reflns 4378
_refine_ls_number_restraints 322
_refine_ls_restrained_S_all 1.031
_refine_ls_R_factor_all 0.0538
_refine_ls_R_factor_gt 0.0421
_refine_ls_shift/su_max 0.000
_refine_ls_shift/su_mean 0.000
_refine_ls_structure_factor_coef Fsqd
_refine_ls_weighting_details 'calc w=1/[\s^2^(Fo^2^)+(0.0638P)^2^+0.2645P] where P=(Fo^2^+2Fc^2^)/3'
_refine_ls_weighting_scheme calc
_refine_ls_wR_factor_gt 0.1108
_refine_ls_wR_factor_ref 0.1184
_reflns_number_gt 3552
_reflns_number_total 4378
_reflns_threshold_expression >2sigma(I)
_cod_data_source_file ja210382c_si_003.cif
_cod_data_source_block 3
_cod_database_code 4117316

loop_
_symmetry_equiv_pos_as_xyz
'x, y, z'
'-x, -y, -z'

loop_
_atom_site_label
_atom_site_type_symbol
_atom_site_fract_x
_atom_site_fract_y
_atom_site_fract_z
_atom_site_U_iso_or_equiv
_atom_site_adp_type
_atom_site_occupancy
_atom_site_symmetry_multiplicity
_atom_site_calc_flag
_atom_site_refinement_flags
_atom_site_disorder_assembly
_atom_site_disorder_group
S1 S 0.15382(7) 0.04548(6) 0.12660(5) 0.04568(19) Uani 0.932(2) 1 d PDU A 1
C1 C 0.1073(3) 0.1764(3) 0.1998(2) 0.0383(5) Uani 0.932(2) 1 d PDU A 1
C2 C -0.0611(5) 0.2132(4) 0.2261(4) 0.0425(8) Uani 0.932(2) 1 d PDU A 1
H2 H -0.1170 0.2841 0.2680 0.051 Uiso 0.932(2) 1 calc PR A 1
C3 C -0.1516(3) 0.1455(2) 0.1910(3) 0.0419(6) Uani 0.932(2) 1 d PDU A 1
H3 H -0.2690 0.1661 0.2053 0.050 Uiso 0.932(2) 1 calc PR A 1
C4 C -0.0487(3) 0.0472(2) 0.13417(17) 0.0409(5) Uani 0.932(2) 1 d PDU A 1
H4 H -0.0825 -0.0116 0.1033 0.049 Uiso 0.932(2) 1 calc PR A 1
S1' S -0.0815(19) 0.2407(17) 0.2427(14) 0.043(2) Uani 0.068(2) 1 d PDU A 2
C1' C 0.134(3) 0.177(5) 0.217(4) 0.036(3) Uani 0.068(2) 1 d PDU A 2
C2' C 0.139(3) 0.089(3) 0.155(2) 0.035(3) Uani 0.068(2) 1 d PDU A 2
H2' H 0.2440 0.0517 0.1155 0.041 Uiso 0.068(2) 1 calc PR A 2
C3' C 0.014(3) 0.041(3) 0.138(3) 0.038(2) Uani 0.068(2) 1 d PDU A 2
H3' H 0.0225 -0.0267 0.0970 0.046 Uiso 0.068(2) 1 calc PR A 2
C4' C -0.123(3) 0.117(4) 0.195(4) 0.042(3) Uani 0.068(2) 1 d PDU A 2
H4' H -0.2271 0.1032 0.2062 0.051 Uiso 0.068(2) 1 calc PR A 2
S2 S 0.2009(2) 0.40235(19) 0.44146(12) 0.0397(3) Uani 0.616(2) 1 d PDU A 1
C5 C 0.3160(17) 0.3283(16) 0.3343(11) 0.0338(12) Uani 0.616(2) 1 d PDU A 1
C6 C 0.4311(14) 0.3919(13) 0.3012(10) 0.0416(15) Uani 0.616(2) 1 d PDU A 1
H6 H 0.5114 0.3660 0.2431 0.050 Uiso 0.616(2) 1 calc PR A 1
C7 C 0.4284(8) 0.4965(7) 0.3546(4) 0.0468(11) Uani 0.616(2) 1 d PDU A 1
H7 H 0.5016 0.5479 0.3362 0.056 Uiso 0.616(2) 1 calc PR A 1
C8 C 0.3063(8) 0.5134(6) 0.4361(5) 0.0456(12) Uani 0.616(2) 1 d PDU A 1
H8 H 0.2827 0.5776 0.4833 0.055 Uiso 0.616(2) 1 calc PR A 1
S2' S 0.4572(6) 0.4000(6) 0.2934(4) 0.0421(6) Uani 0.384(2) 1 d PDU A 2
C5' C 0.299(3) 0.332(3) 0.3329(19) 0.0376(18) Uani 0.384(2) 1 d PDU A 2
C6' C 0.2180(17) 0.3996(14) 0.4151(9) 0.0495(19) Uani 0.384(2) 1 d PDU A 2
H6' H 0.1202 0.3830 0.4491 0.059 Uiso 0.384(2) 1 calc PR A 2
C7' C 0.2667(13) 0.4911(11) 0.4533(9) 0.0515(19) Uani 0.384(2) 1 d PDU A 2
H7' H 0.2155 0.5362 0.5128 0.062 Uiso 0.384(2) 1 calc PR A 2
C8' C 0.4021(14) 0.5038(10) 0.3892(7) 0.0466(17) Uani 0.384(2) 1 d PDU A 2
H8' H 0.4591 0.5627 0.3965 0.056 Uiso 0.384(2) 1 calc PR A 2
O1 O 0.17245(14) 0.05291(11) 0.47745(9) 0.0364(3) Uani 1 1 d . . .
O2 O 0.45613(14) -0.04980(11) 0.35735(9) 0.0380(3) Uani 1 1 d . A .
O3 O 0.36238(16) 0.36064(14) 0.04584(9) 0.0473(3) Uani 1 1 d . A .
O4 O 0.07776(15) 0.54026(12) 0.12794(9) 0.0429(3) Uani 1 1 d . A .
Li1 Li 0.2138(4) 0.3387(3) 0.1802(2) 0.0402(6) Uani 1 1 d . . .
Li2 Li 0.2644(4) 0.1382(3) 0.3386(2) 0.0377(6) Uani 1 1 d . A .
C9 C 0.0661(2) 0.12161(19) 0.55960(14) 0.0430(4) Uani 1 1 d . . .
H9A H 0.0118 0.0596 0.6053 0.064 Uiso 1 1 calc R . .
H9B H -0.0200 0.2091 0.5263 0.064 Uiso 1 1 calc R . .
H9C H 0.1333 0.1435 0.6038 0.064 Uiso 1 1 calc R . .
C10 C 0.2975(2) -0.07811(17) 0.52191(13) 0.0397(4) Uani 1 1 d . A .
H10A H 0.2434 -0.1391 0.5714 0.048 Uiso 1 1 calc R . .
H10B H 0.3744 -0.0613 0.5632 0.048 Uiso 1 1 calc R . .
C11 C 0.3923(2) -0.14704(17) 0.43088(14) 0.0404(4) Uani 1 1 d . . .
H11A H 0.4863 -0.2345 0.4579 0.048 Uiso 1 1 calc R A .
H11B H 0.3175 -0.1719 0.3938 0.048 Uiso 1 1 calc R . .
C12 C 0.5595(2) -0.1105(2) 0.27085(16) 0.0510(5) Uani 1 1 d . . .
H12A H 0.6521 -0.1959 0.3000 0.077 Uiso 1 1 calc R A .
H12B H 0.6053 -0.0427 0.2247 0.077 Uiso 1 1 calc R . .
H12C H 0.4924 -0.1346 0.2282 0.077 Uiso 1 1 calc R . .
C13 C 0.4471(3) 0.2496(2) -0.01143(17) 0.0621(6) Uani 1 1 d . . .
H13A H 0.3645 0.2245 -0.0391 0.093 Uiso 1 1 calc R A .
H13B H 0.5184 0.1674 0.0371 0.093 Uiso 1 1 calc R . .
H13C H 0.5171 0.2800 -0.0719 0.093 Uiso 1 1 calc R . .
C14 C 0.2670(3) 0.4896(2) -0.02222(15) 0.0549(5) Uani 1 1 d . A .
H14A H 0.1836 0.4742 -0.0588 0.066 Uiso 1 1 calc R . .
H14B H 0.3427 0.5228 -0.0781 0.066 Uiso 1 1 calc R . .
C15 C 0.1799(3) 0.5960(2) 0.04694(15) 0.0525(5) Uani 1 1 d . A .
H15A H 0.2633 0.6149 0.0809 0.063 Uiso 1 1 calc R . .
H15B H 0.1093 0.6855 0.0031 0.063 Uiso 1 1 calc R . .
C16 C -0.0085(3) 0.6334(2) 0.20061(18) 0.0600(5) Uani 1 1 d . . .
H16A H 0.0735 0.6490 0.2370 0.090 Uiso 1 1 calc R A .
H16B H -0.0776 0.5917 0.2545 0.090 Uiso 1 1 calc R . .
H16C H -0.0808 0.7235 0.1604 0.090 Uiso 1 1 calc R . .

loop_
_atom_site_aniso_label
_atom_site_aniso_U_11
_atom_site_aniso_U_22
_atom_site_aniso_U_33
_atom_site_aniso_U_23
_atom_site_aniso_U_13
_atom_site_aniso_U_12
S1 0.0467(3) 0.0432(3) 0.0510(3) -0.0160(2) -0.0052(2) -0.0158(2)
C1 0.0504(11) 0.0346(9) 0.0314(13) -0.0001(8) -0.0108(9) -0.0178(9)
C2 0.0580(16) 0.0385(16) 0.0294(15) -0.0020(9) 0.0004(11) -0.0195(12)
C3 0.0481(11) 0.0437(14) 0.0338(10) 0.0052(11) -0.0041(10) -0.0234(10)
C4 0.0495(11) 0.0412(10) 0.0378(9) 0.0022(7) -0.0090(10) -0.0260(10)
S1' 0.050(3) 0.049(4) 0.034(4) 0.004(3) -0.005(3) -0.027(3)
C1' 0.053(4) 0.034(5) 0.027(6) -0.004(5) -0.009(5) -0.020(5)
C2' 0.047(4) 0.035(5) 0.033(5) 0.001(4) -0.016(4) -0.026(4)
C3' 0.042(4) 0.043(4) 0.041(4) 0.002(4) -0.012(4) -0.030(4)
C4' 0.050(4) 0.045(5) 0.035(5) 0.006(4) -0.009(4) -0.026(4)
S2 0.0406(6) 0.0343(4) 0.0389(7) -0.0062(4) 0.0012(4) -0.0097(4)
C5 0.040(3) 0.030(2) 0.033(2) -0.0025(16) -0.0076(19) -0.014(2)
C6 0.043(3) 0.037(3) 0.040(2) 0.000(2) -0.002(2) -0.013(2)
C7 0.054(2) 0.0404(19) 0.053(3) 0.0020(19) -0.0097(19) -0.0285(17)
C8 0.057(3) 0.0303(18) 0.050(3) -0.0112(18) -0.011(2) -0.0117(17)
S2' 0.0416(12) 0.0408(10) 0.0434(11) 0.0063(7) -0.0043(8) -0.0222(8)
C5' 0.035(3) 0.033(3) 0.041(4) 0.004(3) -0.001(3) -0.015(3)
C6' 0.041(3) 0.052(3) 0.047(4) -0.004(3) -0.004(3) -0.011(2)
C7' 0.052(4) 0.042(4) 0.049(3) -0.008(3) -0.009(3) -0.003(3)
C8' 0.052(4) 0.032(2) 0.054(5) -0.004(3) -0.015(3) -0.012(3)
O1 0.0371(6) 0.0344(6) 0.0328(5) 0.0029(4) -0.0047(4) -0.0121(5)
O2 0.0403(6) 0.0341(6) 0.0392(6) -0.0041(5) 0.0012(5) -0.0159(5)
O3 0.0513(7) 0.0553(8) 0.0341(6) -0.0035(5) -0.0001(5) -0.0218(6)
O4 0.0485(7) 0.0366(6) 0.0387(6) 0.0058(5) -0.0034(5) -0.0173(5)
Li1 0.0493(16) 0.0354(14) 0.0346(14) 0.0019(11) -0.0043(12) -0.0184(12)
Li2 0.0442(15) 0.0343(13) 0.0343(13) 0.0009(11) -0.0047(11) -0.0175(12)
C9 0.0419(9) 0.0454(9) 0.0391(9) -0.0036(7) 0.0003(7) -0.0167(8)
C10 0.0398(8) 0.0344(8) 0.0397(9) 0.0079(7) -0.0095(7) -0.0140(7)
C11 0.0406(9) 0.0302(8) 0.0476(9) 0.0037(7) -0.0072(7) -0.0148(7)
C12 0.0466(10) 0.0539(11) 0.0523(11) -0.0171(9) 0.0070(8) -0.0175(9)
C13 0.0652(13) 0.0757(15) 0.0508(11) -0.0217(11) 0.0128(10) -0.0319(12)
C14 0.0565(11) 0.0717(13) 0.0344(9) 0.0113(9) -0.0025(8) -0.0334(10)
C15 0.0591(11) 0.0474(10) 0.0474(10) 0.0150(8) -0.0063(9) -0.0282(9)
C16 0.0662(13) 0.0387(10) 0.0600(12) -0.0020(9) -0.0049(10) -0.0064(9)

loop_
_atom_type_symbol
_atom_type_description
_atom_type_scat_dispersion_real
_atom_type_scat_dispersion_imag
_atom_type_scat_source
C C 0.0033 0.0016 'International Tables Vol C Tables 4.2.6.8 and 6.1.1.4'
H H 0.0000 0.0000 'International Tables Vol C Tables 4.2.6.8 and 6.1.1.4'
Li Li -0.0003 0.0001 'International Tables Vol C Tables 4.2.6.8 and 6.1.1.4'
O O 0.0106 0.0060 'International Tables Vol C Tables 4.2.6.8 and 6.1.1.4'
S S 0.1246 0.1234 'International Tables Vol C Tables 4.2.6.8 and 6.1.1.4'

loop_
_geom_angle_atom_site_label_1
_geom_angle_atom_site_label_2
_geom_angle_atom_site_label_3
_geom_angle
C1 S1 C4 95.96(11)
C2 C1 S1 104.22(19)
C2 C1 Li1 117.4(2)
S1 C1 Li1 129.29(17)
C2 C1 Li2 114.7(3)
S1 C1 Li2 119.04(16)
Li1 C1 Li2 68.85(12)
C1 C2 C3 119.7(3)
C1 C2 H2 120.2
C3 C2 H2 120.2
C4 C3 C2 110.8(2)
C4 C3 H3 124.6
C2 C3 H3 124.6
C3 C4 S1 109.36(16)
C3 C4 H4 125.3
S1 C4 H4 125.3
C4' S1' C1' 97.3(11)
C4' S1' Li1 128.4(12)
C2' C1' S1' 96.8(13)
C2' C1' Li2 128(3)
S1' C1' Li2 115(2)
C2' C1' Li1 129(3)
S1' C1' Li1 109(2)
Li2 C1' Li1 79.3(8)
C1' C2' C3' 130.0(18)
C1' C2' H2' 115.0
C3' C2' H2' 115.0
C4' C3' C2' 102.9(15)
C4' C3' H3' 128.5
C2' C3' H3' 128.5
C3' C4' S1' 110.9(14)
C3' C4' H4' 124.5
S1' C4' H4' 124.5
C8 S2 C5 95.3(3)
C6 C5 S2 105.2(6)
C6 C5 Li2 144.2(9)
S2 C5 Li2 107.2(5)
C6 C5 Li1 103.2(10)
S2 C5 Li1 125.6(8)
Li2 C5 Li1 69.0(2)
C5 C6 C7 118.8(9)
C5 C6 H6 120.6
C7 C6 H6 120.6
C8 C7 C6 110.3(6)
C8 C7 H7 124.8
C6 C7 H7 124.8
C7 C8 S2 110.3(4)
C7 C8 H8 124.9
S2 C8 H8 124.9
C8' S2' C5' 95.8(6)
C8' S2' Li1 125.5(4)
C6' C5' S2' 100.8(8)
C6' C5' Li2 114.9(12)
S2' C5' Li2 137.8(12)
C6' C5' Li1 130.8(19)
S2' C5' Li1 102.2(11)
Li2 C5' Li1 71.3(4)
C5' C6' C7' 125.2(11)
C5' C6' H6' 117.4
C7' C6' H6' 117.4
C8' C7' C6' 106.6(9)
C8' C7' H7' 126.7
C6' C7' H7' 126.7
C7' C8' S2' 111.4(8)
C7' C8' H8' 124.3
S2' C8' H8' 124.3
C9 O1 C10 111.70(12)
C9 O1 Li2 128.39(13)
C10 O1 Li2 109.55(12)
C12 O2 C11 111.94(13)
C12 O2 Li2 124.41(13)
C11 O2 Li2 106.25(12)
C13 O3 C14 112.92(15)
C13 O3 Li1 122.26(14)
C14 O3 Li1 105.98(13)
C16 O4 C15 111.96(15)
C16 O4 Li1 121.75(13)
C15 O4 Li1 107.09(14)
O4 Li1 C1' 127.1(10)
O4 Li1 O3 84.93(11)
C1' Li1 O3 119.9(10)
O4 Li1 C5' 105.3(7)
C1' Li1 C5' 101.4(14)
O3 Li1 C5' 118.6(4)
O4 Li1 C1 120.97(16)
C1' Li1 C1 8.0(13)
O3 Li1 C1 116.52(15)
C5' Li1 C1 108.9(5)
O4 Li1 C5 106.4(4)
C1' Li1 C5 102.6(13)
O3 Li1 C5 115.7(3)
C5' Li1 C5 3.1(8)
C1 Li1 C5 110.2(3)
O4 Li1 Li2 144.81(16)
C1' Li1 Li2 49.1(13)
O3 Li1 Li2 129.07(16)
C5' Li1 Li2 54.1(6)
C1 Li1 Li2 57.05(11)
C5 Li1 Li2 54.7(3)
O4 Li1 C15 29.54(7)
C1' Li1 C15 145.7(12)
O3 Li1 C15 56.68(9)
C5' Li1 C15 109.4(6)
C1 Li1 C15 137.78(15)
C5 Li1 C15 108.9(4)
Li2 Li1 C15 163.46(14)
O4 Li1 C14 56.19(9)
C1' Li1 C14 128.3(12)
O3 Li1 C14 29.87(7)
C5' Li1 C14 129.0(5)
C1 Li1 C14 121.40(14)
C5 Li1 C14 127.2(3)
Li2 Li1 C14 158.73(15)
C15 Li1 C14 31.07(7)
O4 Li1 S1' 96.2(3)
C1' Li1 S1' 32.6(7)
O3 Li1 S1' 135.7(3)
C5' Li1 S1' 103.9(5)
C1 Li1 S1' 29.7(3)
C5 Li1 S1' 106.4(4)
Li2 Li1 S1' 67.0(4)
C15 Li1 S1' 121.6(4)
C14 Li1 S1' 123.6(4)
O4 Li1 S2' 94.76(15)
C1' Li1 S2' 129.8(13)
O3 Li1 S2' 85.90(13)
C5' Li1 S2' 33.9(4)
C1 Li1 S2' 137.83(17)
C5 Li1 S2' 31.5(3)
Li2 Li1 S2' 80.93(14)
C15 Li1 S2' 84.32(13)
C14 Li1 S2' 96.15(13)
S1' Li1 S2' 137.7(3)
C1' Li2 O1 114.4(12)
C1' Li2 O2 114.4(10)
O1 Li2 O2 83.68(11)
C1' Li2 C5' 104.3(16)
O1 Li2 C5' 117.4(5)
O2 Li2 C5' 122.4(7)
C1' Li2 C5 106.6(14)
O1 Li2 C5 117.9(3)
O2 Li2 C5 118.9(4)
C5' Li2 C5 3.5(11)
C1' Li2 C1 2.5(14)
O1 Li2 C1 112.11(15)
O2 Li2 C1 113.58(15)
C5' Li2 C1 106.4(8)
C5 Li2 C1 108.9(5)
C1' Li2 Li1 51.7(14)
O1 Li2 Li1 147.32(16)
O2 Li2 Li1 128.43(15)
C5' Li2 Li1 54.5(7)
C5 Li2 Li1 56.3(4)
C1 Li2 Li1 54.10(12)
C1' Li2 C11 112.8(13)
O1 Li2 C11 56.15(8)
O2 Li2 C11 29.66(6)
C5' Li2 C11 141.3(8)
C5 Li2 C11 138.2(5)
C1 Li2 C11 110.88(14)
Li1 Li2 C11 152.34(14)
O1 C9 H9A 109.5
O1 C9 H9B 109.5
H9A C9 H9B 109.5
O1 C9 H9C 109.5
H9A C9 H9C 109.5
H9B C9 H9C 109.5
O1 C10 C11 107.72(13)
O1 C10 H10A 110.2
C11 C10 H10A 110.2
O1 C10 H10B 110.2
C11 C10 H10B 110.2
H10A C10 H10B 108.5
O2 C11 C10 107.84(13)
C10 C11 Li2 75.84(10)
O2 C11 H11A 110.1
C10 C11 H11A 110.1
Li2 C11 H11A 151.7
O2 C11 H11B 110.1
C10 C11 H11B 110.1
Li2 C11 H11B 94.3
H11A C11 H11B 108.5
O2 C12 H12A 109.5
O2 C12 H12B 109.5
H12A C12 H12B 109.5
O2 C12 H12C 109.5
H12A C12 H12C 109.5
H12B C12 H12C 109.5
O3 C13 H13A 109.5
O3 C13 H13B 109.5
H13A C13 H13B 109.5
O3 C13 H13C 109.5
H13A C13 H13C 109.5
H13B C13 H13C 109.5
O3 C14 C15 107.97(14)
C15 C14 Li1 74.18(11)
O3 C14 H14A 110.1
C15 C14 H14A 110.1
Li1 C14 H14A 96.7
O3 C14 H14B 110.1
C15 C14 H14B 110.1
Li1 C14 H14B 150.3
H14A C14 H14B 108.4
O4 C15 C14 107.48(15)
C14 C15 Li1 74.75(11)
O4 C15 H15A 110.2
C14 C15 H15A 110.2
Li1 C15 H15A 96.4
O4 C15 H15B 110.2
C14 C15 H15B 110.2
Li1 C15 H15B 150.1
H15A C15 H15B 108.5
O4 C16 H16A 109.5
O4 C16 H16B 109.5
H16A C16 H16B 109.5
O4 C16 H16C 109.5
H16A C16 H16C 109.5
H16B C16 H16C 109.5

loop_
_geom_bond_atom_site_label_1
_geom_bond_atom_site_label_2
_geom_bond_distance
S1 C1 1.724(3)
S1 C4 1.729(2)
C1 C2 1.364(5)
C1 Li1 2.175(4)
C1 Li2 2.253(3)
C2 C3 1.408(4)
C2 H2 0.9500
C3 C4 1.354(3)
C3 H3 0.9500
C4 H4 0.9500
S1' C4' 1.724(16)
S1' C1' 1.729(17)
S1' Li1 3.036(17)
C1' C2' 1.333(17)
C1' Li2 1.93(4)
C1' Li1 2.00(4)
C2' C3' 1.412(15)
C2' H2' 0.9500
C3' C4' 1.356(16)
C3' H3' 0.9500
C4' H4' 0.9500
S2 C8 1.714(5)
S2 C5 1.720(9)
C5 C6 1.364(12)
C5 Li2 2.188(9)
C5 Li1 2.231(14)
C6 C7 1.409(10)
C6 H6 0.9500
C7 C8 1.360(6)
C7 H7 0.9500
C8 H8 0.9500
S2' C8' 1.717(9)
S2' C5' 1.736(14)
S2' Li1 3.039(6)
C5' C6' 1.359(15)
C5' Li2 2.142(16)
C5' Li1 2.15(2)
C6' C7' 1.383(12)
C6' H6' 0.9500
C7' C8' 1.358(9)
C7' H7' 0.9500
C8' H8' 0.9500
O1 C9 1.422(2)
O1 C10 1.4315(19)
O1 Li2 1.992(3)
O2 C12 1.422(2)
O2 C11 1.4348(19)
O2 Li2 2.017(3)
O3 C13 1.416(2)
O3 C14 1.438(2)
O3 Li1 2.011(3)
O4 C16 1.423(2)
O4 C15 1.428(2)
O4 Li1 1.988(3)
Li1 Li2 2.504(4)
Li1 C15 2.768(3)
Li1 C14 2.775(3)
Li2 C11 2.784(3)
C9 H9A 0.9800
C9 H9B 0.9800
C9 H9C 0.9800
C10 C11 1.483(2)
C10 H10A 0.9900
C10 H10B 0.9900
C11 H11A 0.9900
C11 H11B 0.9900
C12 H12A 0.9800
C12 H12B 0.9800
C12 H12C 0.9800
C13 H13A 0.9800
C13 H13B 0.9800
C13 H13C 0.9800
C14 C15 1.485(3)
C14 H14A 0.9900
C14 H14B 0.9900
C15 H15A 0.9900
C15 H15B 0.9900
C16 H16A 0.9800
C16 H16B 0.9800
C16 H16C 0.9800

loop_
_geom_torsion_atom_site_label_1
_geom_torsion_atom_site_label_2
_geom_torsion_atom_site_label_3
_geom_torsion_atom_site_label_4
_geom_torsion
C4 S1 C1 C2 0.3(3)
C4 S1 C1 Li1 -144.96(19)
C4 S1 C1 Li2 129.56(17)
S1 C1 C2 C3 -0.7(5)
Li1 C1 C2 C3 149.5(3)
Li2 C1 C2 C3 -132.5(4)
C1 C2 C3 C4 0.8(6)
C2 C3 C4 S1 -0.5(4)
C1 S1 C4 C3 0.1(2)
C4' S1' C1' C2' 12(4)
Li1 S1' C1' C2' -135(5)
C4' S1' C1' Li2 -126(3)
Li1 S1' C1' Li2 86.7(16)
C4' S1' C1' Li1 148(3)
S1' C1' C2' C3' -13(5)
Li2 C1' C2' C3' 117(3)
Li1 C1' C2' C3' -134(3)
C1' C2' C3' C4' 5(6)
C2' C3' C4' S1' 7(5)
C1' S1' C4' C3' -12(5)
Li1 S1' C4' C3' 13(5)
C8 S2 C5 C6 0.8(13)
C8 S2 C5 Li2 165.6(7)
C8 S2 C5 Li1 -118.3(7)
S2 C5 C6 C7 -1.5(19)
Li2 C5 C6 C7 -156.0(14)
Li1 C5 C6 C7 131.7(10)
C5 C6 C7 C8 1.5(17)
C6 C7 C8 S2 -0.7(9)
C5 S2 C8 C7 -0.1(8)
C8' S2' C5' C6' 1.2(19)
Li1 S2' C5' C6' -136(2)
C8' S2' C5' Li2 -147(2)
Li1 S2' C5' Li2 75.6(16)
C8' S2' C5' Li1 137.5(8)
S2' C5' C6' C7' -3(3)
Li2 C5' C6' C7' 154.0(12)
Li1 C5' C6' C7' -119.7(15)
C5' C6' C7' C8' 3(2)
C6' C7' C8' S2' -1.7(12)
C5' S2' C8' C7' 0.3(14)
Li1 S2' C8' C7' 35.4(10)
C16 O4 Li1 C1' 89.5(14)
C15 O4 Li1 C1' -140.0(14)
C16 O4 Li1 O3 -146.40(15)
C15 O4 Li1 O3 -15.84(15)
C16 O4 Li1 C5' -28.1(5)
C15 O4 Li1 C5' 102.4(5)
C16 O4 Li1 C1 95.6(2)
C15 O4 Li1 C1 -133.85(18)
C16 O4 Li1 C5 -31.1(3)
C15 O4 Li1 C5 99.5(3)
C16 O4 Li1 Li2 20.1(3)
C15 O4 Li1 Li2 150.6(3)
C16 O4 Li1 C15 -130.6(2)
C16 O4 Li1 C14 -155.18(16)
C15 O4 Li1 C14 -24.61(12)
C16 O4 Li1 S1' 78.1(3)
C15 O4 Li1 S1' -151.3(3)
C16 O4 Li1 S2' -60.96(18)
C15 O4 Li1 S2' 69.61(15)
C2' C1' Li1 O4 95(3)
S1' C1' Li1 O4 -21(3)
Li2 C1' Li1 O4 -134.4(7)
C2' C1' Li1 O3 -13(4)
S1' C1' Li1 O3 -129.2(15)
Li2 C1' Li1 O3 117.6(9)
C2' C1' Li1 C5' -146(3)
S1' C1' Li1 C5' 98(2)
Li2 C1' Li1 C5' -15.2(9)
C2' C1' Li1 C1 53(6)
S1' C1' Li1 C1 -63(5)
Li2 C1' Li1 C1 -176(6)
C2' C1' Li1 C5 -143(3)
S1' C1' Li1 C5 101(2)
Li2 C1' Li1 C5 -12.3(9)
C2' C1' Li1 Li2 -131(3)
S1' C1' Li1 Li2 113(2)
C2' C1' Li1 C15 60(3)
S1' C1' Li1 C15 -56(3)
Li2 C1' Li1 C15 -168.7(7)
C2' C1' Li1 C14 22(3)
S1' C1' Li1 C14 -94.4(19)
Li2 C1' Li1 C14 152.5(5)
C2' C1' Li1 S1' 116(5)
Li2 C1' Li1 S1' -113(2)
C2' C1' Li1 S2' -125(3)
S1' C1' Li1 S2' 118.8(18)
Li2 C1' Li1 S2' 5.7(13)
C13 O3 Li1 O4 -146.03(15)
C14 O3 Li1 O4 -14.74(15)
C13 O3 Li1 C1' -15.6(13)
C14 O3 Li1 C1' 115.7(13)
C13 O3 Li1 C5' 109.3(8)
C14 O3 Li1 C5' -119.4(8)
C13 O3 Li1 C1 -23.8(2)
C14 O3 Li1 C1 107.47(18)
C13 O3 Li1 C5 108.2(5)
C14 O3 Li1 C5 -120.5(4)
C13 O3 Li1 Li2 44.0(3)
C14 O3 Li1 Li2 175.27(18)
C13 O3 Li1 C15 -155.30(16)
C14 O3 Li1 C15 -24.01(12)
C13 O3 Li1 C14 -131.3(2)
C13 O3 Li1 S1' -52.4(5)
C14 O3 Li1 S1' 78.9(5)
C13 O3 Li1 S2' 118.81(18)
C14 O3 Li1 S2' -109.90(16)
C6' C5' Li1 O4 40.8(17)
S2' C5' Li1 O4 -75.4(11)
Li2 C5' Li1 O4 148.0(3)
C6' C5' Li1 C1' -93.1(19)
S2' C5' Li1 C1' 150.7(12)
Li2 C5' Li1 C1' 14.1(8)
C6' C5' Li1 O3 133.3(14)
S2' C5' Li1 O3 17.1(14)
Li2 C5' Li1 O3 -119.5(3)
C6' C5' Li1 C1 -90.3(17)
S2' C5' Li1 C1 153.5(8)
Li2 C5' Li1 C1 16.9(6)
C6' C5' Li1 C5 153(19)
S2' C5' Li1 C5 37(17)
Li2 C5' Li1 C5 -100(18)
C6' C5' Li1 Li2 -107.2(16)
S2' C5' Li1 Li2 136.6(14)
C6' C5' Li1 C15 71.5(16)
S2' C5' Li1 C15 -44.7(12)
Li2 C5' Li1 C15 178.7(3)
C6' C5' Li1 C14 99.4(14)
S2' C5' Li1 C14 -16.8(15)
Li2 C5' Li1 C14 -153.4(3)
C6' C5' Li1 S1' -59.7(17)
S2' C5' Li1 S1' -175.9(9)
Li2 C5' Li1 S1' 47.5(6)
C6' C5' Li1 S2' 116(2)
Li2 C5' Li1 S2' -136.6(14)
C2 C1 Li1 O4 -30.7(3)
S1 C1 Li1 O4 110.8(2)
Li2 C1 Li1 O4 -138.32(19)
C2 C1 Li1 C1' 112(6)
S1 C1 Li1 C1' -107(6)
Li2 C1 Li1 C1' 4(6)
C2 C1 Li1 O3 -131.3(3)
S1 C1 Li1 O3 10.2(3)
Li2 C1 Li1 O3 121.06(17)
C2 C1 Li1 C5' 91.3(7)
S1 C1 Li1 C5' -127.2(7)
Li2 C1 Li1 C5' -16.3(7)
C2 C1 Li1 C5 94.3(5)
S1 C1 Li1 C5 -124.2(4)
Li2 C1 Li1 C5 -13.4(4)
C2 C1 Li1 Li2 107.7(3)
S1 C1 Li1 Li2 -110.9(2)
C2 C1 Li1 C15 -62.6(4)
S1 C1 Li1 C15 78.9(3)
Li2 C1 Li1 C15 -170.3(2)
C2 C1 Li1 C14 -97.5(3)
S1 C1 Li1 C14 44.0(3)
Li2 C1 Li1 C14 154.88(17)
C2 C1 Li1 S1' 6.4(9)
S1 C1 Li1 S1' 147.9(8)
Li2 C1 Li1 S1' -101.2(7)
C2 C1 Li1 S2' 113.1(3)
S1 C1 Li1 S2' -105.4(3)
Li2 C1 Li1 S2' 5.5(2)
C6 C5 Li1 O4 -70.0(9)
S2 C5 Li1 O4 50.0(8)
Li2 C5 Li1 O4 146.6(2)
C6 C5 Li1 C1' 154.8(11)
S2 C5 Li1 C1' -85.3(10)
Li2 C5 Li1 C1' 11.4(9)
C6 C5 Li1 O3 22.3(11)
S2 C5 Li1 O3 142.3(6)
Li2 C5 Li1 O3 -121.1(2)
C6 C5 Li1 C5' -138(18)
S2 C5 Li1 C5' -18(17)
Li2 C5 Li1 C5' 78(18)
C6 C5 Li1 C1 157.2(8)
S2 C5 Li1 C1 -82.8(8)
Li2 C5 Li1 C1 13.8(4)
C6 C5 Li1 Li2 143.4(11)
S2 C5 Li1 Li2 -96.6(7)
C6 C5 Li1 C15 -39.0(10)
S2 C5 Li1 C15 81.0(7)
Li2 C5 Li1 C15 177.57(19)
C6 C5 Li1 C14 -10.3(12)
S2 C5 Li1 C14 109.7(6)
Li2 C5 Li1 C14 -153.6(2)
C6 C5 Li1 S1' -171.7(9)
S2 C5 Li1 S1' -51.7(9)
Li2 C5 Li1 S1' 44.9(4)
C6 C5 Li1 S2' 1.7(7)
S2 C5 Li1 S2' 121.7(13)
Li2 C5 Li1 S2' -141.7(8)
C4' S1' Li1 O4 120(3)
C1' S1' Li1 O4 163(2)
C4' S1' Li1 C1' -43(3)
C4' S1' Li1 O3 31(3)
C1' S1' Li1 O3 74(2)
C4' S1' Li1 C5' -132(3)
C1' S1' Li1 C5' -89(2)
C4' S1' Li1 C1 -28(3)
C1' S1' Li1 C1 14(2)
C4' S1' Li1 C5 -131(3)
C1' S1' Li1 C5 -88(2)
C4' S1' Li1 Li2 -92(3)
C1' S1' Li1 Li2 -49(2)
C4' S1' Li1 C15 104(3)
C1' S1' Li1 C15 147(2)
C4' S1' Li1 C14 67(3)
C1' S1' Li1 C14 110(2)
C4' S1' Li1 S2' -136(3)
C1' S1' Li1 S2' -93(2)
C8' S2' Li1 O4 54.8(5)
C5' S2' Li1 O4 110.5(12)
C8' S2' Li1 C1' -94.4(11)
C5' S2' Li1 C1' -38.7(16)
C8' S2' Li1 O3 139.4(5)
C5' S2' Li1 O3 -165.0(12)
C8' S2' Li1 C5' -55.7(13)
C8' S2' Li1 C1 -94.6(6)
C5' S2' Li1 C1 -39.0(12)
C8' S2' Li1 C5 -59.2(9)
C5' S2' Li1 C5 -3.5(19)
C8' S2' Li1 Li2 -90.0(5)
C5' S2' Li1 Li2 -34.3(12)
C8' S2' Li1 C15 82.5(5)
C5' S2' Li1 C15 138.1(12)
C8' S2' Li1 C14 111.3(5)
C5' S2' Li1 C14 166.9(12)
C8' S2' Li1 S1' -49.8(7)
C5' S2' Li1 S1' 5.8(13)
C2' C1' Li2 O1 -83(3)
S1' C1' Li2 O1 39(3)
Li1 C1' Li2 O1 145.0(5)
C2' C1' Li2 O2 11(4)
S1' C1' Li2 O2 133.3(18)
Li1 C1' Li2 O2 -120.8(7)
C2' C1' Li2 C5' 147(3)
S1' C1' Li2 C5' -90(2)
Li1 C1' Li2 C5' 15.4(8)
C2' C1' Li2 C5 144(3)
S1' C1' Li2 C5 -93(2)
Li1 C1' Li2 C5 12.8(10)
C2' C1' Li2 Li1 132(3)
S1' C1' Li2 Li1 -106(2)
C2' C1' Li2 C11 -22(3)
S1' C1' Li2 C11 101(2)
Li1 C1' Li2 C11 -153.2(4)
C9 O1 Li2 C1' -95.3(11)
C10 O1 Li2 C1' 123.2(11)
C9 O1 Li2 O2 150.76(13)
C10 O1 Li2 O2 9.31(14)
C9 O1 Li2 C5' 27.4(9)
C10 O1 Li2 C5' -114.1(9)
C9 O1 Li2 C5 31.3(5)
C10 O1 Li2 C5 -110.1(5)
C9 O1 Li2 C1 -96.32(18)
C10 O1 Li2 C1 122.23(15)
C9 O1 Li2 Li1 -38.9(3)
C10 O1 Li2 Li1 179.6(3)
C9 O1 Li2 C11 162.68(15)
C10 O1 Li2 C11 21.23(10)
C12 O2 Li2 C1' 38.5(14)
C11 O2 Li2 C1' -93.7(14)
C12 O2 Li2 O1 152.47(13)
C11 O2 Li2 O1 20.29(13)
C12 O2 Li2 C5' -88.9(7)
C11 O2 Li2 C5' 138.9(7)
C12 O2 Li2 C5 -89.1(4)
C11 O2 Li2 C5 138.8(4)
C12 O2 Li2 C1 41.1(2)
C11 O2 Li2 C1 -91.11(17)
C12 O2 Li2 Li1 -20.9(2)
C11 O2 Li2 Li1 -153.05(17)
C12 O2 Li2 C11 132.18(19)
C6' C5' Li2 C1' 112(2)
S2' C5' Li2 C1' -103(2)
Li1 C5' Li2 C1' -14.8(9)
C6' C5' Li2 O1 -15(2)
S2' C5' Li2 O1 129.6(19)
Li1 C5' Li2 O1 -142.6(3)
C6' C5' Li2 O2 -116.0(16)
S2' C5' Li2 O2 29(3)
Li1 C5' Li2 O2 116.9(6)
C6' C5' Li2 C5 -114(16)
S2' C5' Li2 C5 31(13)
Li1 C5' Li2 C5 119(15)
C6' C5' Li2 C1 111.1(18)
S2' C5' Li2 C1 -104(2)
Li1 C5' Li2 C1 -16.1(5)
C6' C5' Li2 Li1 127(2)
S2' C5' Li2 Li1 -88(2)
C6' C5' Li2 C11 -84.6(19)
S2' C5' Li2 C11 60(3)
Li1 C5' Li2 C11 148.2(5)
C6 C5 Li2 C1' -95(2)
S2 C5 Li2 C1' 110.3(11)
Li1 C5 Li2 C1' -12.0(10)
C6 C5 Li2 O1 134(2)
S2 C5 Li2 O1 -20.0(10)
Li1 C5 Li2 O1 -142.3(2)
C6 C5 Li2 O2 36(2)
S2 C5 Li2 O2 -118.7(6)
Li1 C5 Li2 O2 119.0(3)
C6 C5 Li2 C5' -143(16)
S2 C5 Li2 C5' 63(14)
Li1 C5 Li2 C5' -59(15)
C6 C5 Li2 C1 -97(2)
S2 C5 Li2 C1 109.1(7)
Li1 C5 Li2 C1 -13.2(3)
C6 C5 Li2 Li1 -83(2)
S2 C5 Li2 Li1 122.3(9)
C6 C5 Li2 C11 65(2)
S2 C5 Li2 C11 -89.3(8)
Li1 C5 Li2 C11 148.3(3)
C2 C1 Li2 O1 34.4(3)
S1 C1 Li2 O1 -90.0(2)
Li1 C1 Li2 O1 145.84(17)
C2 C1 Li2 O2 127.1(3)
S1 C1 Li2 O2 2.8(2)
Li1 C1 Li2 O2 -121.42(16)
C2 C1 Li2 C5' -95.3(5)
S1 C1 Li2 C5' 140.4(5)
Li1 C1 Li2 C5' 16.2(5)
C2 C1 Li2 C5 -97.9(4)
S1 C1 Li2 C5 137.7(3)
Li1 C1 Li2 C5 13.5(3)
C2 C1 Li2 Li1 -111.5(3)
S1 C1 Li2 Li1 124.2(2)
C2 C1 Li2 C11 95.1(3)
S1 C1 Li2 C11 -29.2(2)
Li1 C1 Li2 C11 -153.40(15)
O4 Li1 Li2 C1' 99.0(10)
O3 Li1 Li2 C1' -98.4(10)
C5' Li1 Li2 C1' 161.6(11)
C1 Li1 Li2 C1' 0.7(10)
C5 Li1 Li2 C1' 165.3(11)
C15 Li1 Li2 C1' 157.2(11)
C14 Li1 Li2 C1' -91.9(10)
S1' Li1 Li2 C1' 32.6(9)
S2' Li1 Li2 C1' -175.6(10)
O4 Li1 Li2 O1 23.9(5)
C1' Li1 Li2 O1 -75.2(10)
O3 Li1 Li2 O1 -173.6(2)
C5' Li1 Li2 O1 86.4(7)
C1 Li1 Li2 O1 -74.5(3)
C5 Li1 Li2 O1 90.1(5)
C15 Li1 Li2 O1 82.0(6)
C14 Li1 Li2 O1 -167.1(3)
S1' Li1 Li2 O1 -42.6(4)
S2' Li1 Li2 O1 109.3(3)
O4 Li1 Li2 O2 -168.5(2)
C1' Li1 Li2 O2 92.5(10)
O3 Li1 Li2 O2 -5.9(3)
C5' Li1 Li2 O2 -105.9(7)
C1 Li1 Li2 O2 93.21(19)
C5 Li1 Li2 O2 -102.2(4)
C15 Li1 Li2 O2 -110.3(5)
C14 Li1 Li2 O2 0.6(5)
S1' Li1 Li2 O2 125.1(3)
S2' Li1 Li2 O2 -83.08(19)
O4 Li1 Li2 C5' -62.5(7)
C1' Li1 Li2 C5' -161.6(11)
O3 Li1 Li2 C5' 100.0(7)
C1 Li1 Li2 C5' -160.8(7)
C5 Li1 Li2 C5' 3.7(10)
C15 Li1 Li2 C5' -4.4(8)
C14 Li1 Li2 C5' 106.5(8)
S1' Li1 Li2 C5' -129.0(7)
S2' Li1 Li2 C5' 22.9(7)
O4 Li1 Li2 C5 -66.2(5)
C1' Li1 Li2 C5 -165.3(11)
O3 Li1 Li2 C5 96.3(4)
C5' Li1 Li2 C5 -3.7(10)
C1 Li1 Li2 C5 -164.6(4)
C15 Li1 Li2 C5 -8.1(6)
C14 Li1 Li2 C5 102.8(5)
S1' Li1 Li2 C5 -132.7(5)
S2' Li1 Li2 C5 19.2(4)
O4 Li1 Li2 C1 98.3(3)
C1' Li1 Li2 C1 -0.7(10)
O3 Li1 Li2 C1 -99.2(2)
C5' Li1 Li2 C1 160.8(7)
C5 Li1 Li2 C1 164.6(4)
C15 Li1 Li2 C1 156.5(5)
C14 Li1 Li2 C1 -92.7(4)
S1' Li1 Li2 C1 31.9(3)
S2' Li1 Li2 C1 -176.29(16)
O4 Li1 Li2 C11 162.6(2)
C1' Li1 Li2 C11 63.6(10)
O3 Li1 Li2 C11 -34.8(4)
C5' Li1 Li2 C11 -134.8(7)
C1 Li1 Li2 C11 64.3(3)
C5 Li1 Li2 C11 -131.1(5)
C15 Li1 Li2 C11 -139.2(4)
C14 Li1 Li2 C11 -28.3(6)
S1' Li1 Li2 C11 96.2(4)
S2' Li1 Li2 C11 -112.0(3)
C9 O1 C10 C11 175.36(13)
Li2 O1 C10 C11 -36.36(17)
C12 O2 C11 C10 175.79(14)
Li2 O2 C11 C10 -45.44(16)
C12 O2 C11 Li2 -138.77(17)
O1 C10 C11 O2 55.10(16)
O1 C10 C11 Li2 24.35(11)
C1' Li2 C11 O2 99.5(10)
O1 Li2 C11 O2 -155.48(16)
C5' Li2 C11 O2 -62.6(7)
C5 Li2 C11 O2 -60.0(4)
C1 Li2 C11 O2 101.27(17)
Li1 Li2 C11 O2 49.9(3)
C1' Li2 C11 C10 -124.9(10)
O1 Li2 C11 C10 -19.87(10)
O2 Li2 C11 C10 135.62(16)
C5' Li2 C11 C10 73.0(7)
C5 Li2 C11 C10 75.6(4)
C1 Li2 C11 C10 -123.12(16)
Li1 Li2 C11 C10 -174.5(3)
C13 O3 C14 C15 178.16(15)
Li1 O3 C14 C15 41.79(18)
C13 O3 C14 Li1 136.38(19)
O4 Li1 C14 O3 162.24(18)
C1' Li1 C14 O3 -84.4(10)
C5' Li1 C14 O3 80.0(8)
C1 Li1 C14 O3 -89.30(19)
C5 Li1 C14 O3 76.9(5)
Li2 Li1 C14 O3 -10.2(4)
C15 Li1 C14 O3 138.79(19)
S1' Li1 C14 O3 -124.6(3)
S2' Li1 C14 O3 70.61(17)
O4 Li1 C14 C15 23.45(11)
C1' Li1 C14 C15 136.8(10)
O3 Li1 C14 C15 -138.79(19)
C5' Li1 C14 C15 -58.8(8)
C1 Li1 C14 C15 131.91(19)
C5 Li1 C14 C15 -61.9(5)
Li2 Li1 C14 C15 -149.0(4)
S1' Li1 C14 C15 96.6(3)
S2' Li1 C14 C15 -68.18(16)
C16 O4 C15 C14 178.56(15)
Li1 O4 C15 C14 42.70(18)
C16 O4 C15 Li1 135.85(18)
O3 C14 C15 O4 -57.71(19)
Li1 C14 C15 O4 -28.87(13)
O3 C14 C15 Li1 -28.84(13)
C1' Li1 C15 O4 65.5(15)
O3 Li1 C15 O4 161.01(18)
C5' Li1 C15 O4 -86.9(6)
C1 Li1 C15 O4 67.0(2)
C5 Li1 C15 O4 -90.1(4)
Li2 Li1 C15 O4 -83.2(5)
C14 Li1 C15 O4 137.89(19)
S1' Li1 C15 O4 34.0(3)
S2' Li1 C15 O4 -110.17(16)
O4 Li1 C15 C14 -137.89(19)
C1' Li1 C15 C14 -72.4(15)
O3 Li1 C15 C14 23.12(11)
C5' Li1 C15 C14 135.2(6)
C1 Li1 C15 C14 -70.9(2)
C5 Li1 C15 C14 132.0(3)
Li2 Li1 C15 C14 139.0(5)
S1' Li1 C15 C14 -103.8(3)
S2' Li1 C15 C14 111.94(15)
